data_9007283
loop_
_publ_author_name
'Hatert, F.'
'Long, G. J.'
'Hautot, D.'
'Fransolet, A.-M.'
'Delwiche, J.'
'Hubin-Franskin M J'
'Grandjean, F.'

_publ_section_title
;A structural, magnetic, and Mossbauer spectral study of several
 Na-Mn-Fe-bearing alluaudites Sample: #1, synthetic
;
_journal_name_full 'Physics and Chemistry of Minerals'
_journal_page_first 487
_journal_page_last 506
_journal_paper_doi 10.1007/s00269-004-0400-4
_journal_volume 31
_journal_year 2004
_chemical_formula_sum 'Fe Mn1.911 Na1.896 O12 P3'
_chemical_name_mineral Alluaudite
_space_group_IT_number 15
_symmetry_space_group_name_Hall '-C 2yc'
_symmetry_space_group_name_H-M 'C 1 2/c 1'
_cell_angle_alpha 90
_cell_angle_beta 114.58
_cell_angle_gamma 90
_cell_length_a 12.048
_cell_length_b 12.623
_cell_length_c 6.511
_cell_formula_units_Z 4
_cell_volume 900.474
_database_code_amcsd 0008874
_exptl_crystal_density_diffrn 3.609
_cod_original_formula_sum 'Na1.896 Mn1.911 Fe P3 O12'
_cod_database_code 9007283

loop_
_space_group_symop_operation_xyz
x,y,z
1/2+x,1/2+y,z
x,-y,1/2+z
1/2+x,1/2-y,1/2+z
-x,y,1/2-z
1/2-x,1/2+y,1/2-z
-x,-y,-z
1/2-x,1/2-y,-z

loop_
_atom_site_label
_atom_site_fract_x
_atom_site_fract_y
_atom_site_fract_z
_atom_site_occupancy
_atom_site_U_iso_or_equiv
NaA2* 0.00000 -0.01450 0.25000 0.82200 0.01267
NaA1 0.50000 0.00000 0.00000 0.97000 0.01267
Mn2+A1 0.50000 0.00000 0.00000 0.01500 0.01267
Mn2+M1 0.00000 0.27420 0.25000 0.89600 0.00633
NaM1 0.00000 0.27420 0.25000 0.10400 0.00633
Mn2+M2 0.28250 0.65800 0.35900 0.50000 0.00633
Fe3+M2 0.28250 0.65800 0.35900 0.50000 0.00633
P1 0.00000 -0.28850 0.25000 1.00000 0.00633
P2 0.23250 -0.11100 0.13000 1.00000 0.00633
O1 0.46590 0.72440 0.55700 1.00000 0.01267
O2 0.09390 0.63600 0.21500 1.00000 0.01267
O3 0.32560 0.66140 0.10800 1.00000 0.01267
O4 0.13660 0.40800 0.32900 1.00000 0.01267
O5 0.22890 0.83350 0.34200 1.00000 0.01267
O6 0.32380 0.49830 0.39100 1.00000 0.01267

loop_
_cod_related_entry_id
_cod_related_entry_database
_cod_related_entry_code
1 AMCSD 0008874
